data_1501881
loop_
_publ_author_name
'Dial, Brent E.'
'Rasberry, Roger D.'
'Bullock, Brooke N.'
'Smith, Mark D.'
'Pellechia, Perry J.'
'Profeta, Jr, Salvatore'
'Shimizu, Ken D.'

_publ_section_title
;
 Guest-accelerated molecular rotor.
;
_journal_issue 2
_journal_name_full 'Organic letters'
_journal_page_first 244
_journal_page_last 247
_journal_paper_doi 10.1021/ol102659n
_journal_volume 13
_journal_year 2011
_chemical_formula_moiety 'C31 H27 N3 O3'
_chemical_formula_sum 'C31 H27 N3 O3'
_chemical_formula_weight 489.56
_chemical_name_systematic
; 
 ? 
;
_space_group_IT_number 61
_symmetry_cell_setting orthorhombic
_symmetry_space_group_name_Hall '-P 2ac 2ab'
_symmetry_space_group_name_H-M 'P b c a'
_atom_sites_solution_hydrogens geom
_atom_sites_solution_primary direct
_atom_sites_solution_secondary difmap
_audit_creation_method SHELXL-97
_cell_angle_alpha 90.00
_cell_angle_beta 90.00
_cell_angle_gamma 90.00
_cell_formula_units_Z 24
_cell_length_a 18.5834(7)
_cell_length_b 25.3538(9)
_cell_length_c 32.6570(12)
_cell_measurement_reflns_used 7507
_cell_measurement_temperature 150(2)
_cell_measurement_theta_max 24.425
_cell_measurement_theta_min 2.310
_cell_volume 15386.7(10)
_computing_cell_refinement 'SAINT-Plus Version 6.45 (Bruker, 2001)'
_computing_data_collection 'SMART Version 5.625 (Bruker, 2001)'
_computing_data_reduction 'SAINT-Plus Version 6.45 (Bruker, 2001)'
_computing_molecular_graphics various
_computing_publication_material 'SHELXTL Version 6.14 (Bruker, 2000)'
_computing_structure_refinement 'SHELXL-97 (Sheldrick, 1997)'
_computing_structure_solution 'SHELXS-97 (Sheldrick, 1990)'
_diffrn_ambient_temperature 150(2)
_diffrn_measured_fraction_theta_full 1.000
_diffrn_measured_fraction_theta_max 1.000
_diffrn_measurement_device_type 'Bruker SMART APEX CCD diffractometer'
_diffrn_measurement_method 'omega scans'
_diffrn_radiation_monochromator graphite
_diffrn_radiation_source 'fine-focus sealed tube'
_diffrn_radiation_type MoK\a
_diffrn_radiation_wavelength 0.71073
_diffrn_reflns_av_R_equivalents 0.0853
_diffrn_reflns_av_sigmaI/netI 0.0437
_diffrn_reflns_limit_h_max 22
_diffrn_reflns_limit_h_min -22
_diffrn_reflns_limit_k_max 30
_diffrn_reflns_limit_k_min -30
_diffrn_reflns_limit_l_max 38
_diffrn_reflns_limit_l_min -38
_diffrn_reflns_number 186481
_diffrn_reflns_theta_full 25.05
_diffrn_reflns_theta_max 25.05
_diffrn_reflns_theta_min 1.49
_exptl_absorpt_coefficient_mu 0.083
_exptl_absorpt_correction_type none
_exptl_crystal_colour colorless
_exptl_crystal_density_diffrn 1.268
_exptl_crystal_density_method 'not measured'
_exptl_crystal_description needle
_exptl_crystal_F_000 6192
_exptl_crystal_size_max 0.42
_exptl_crystal_size_mid 0.22
_exptl_crystal_size_min 0.18
_refine_diff_density_max 0.192
_refine_diff_density_min -0.145
_refine_diff_density_rms 0.032
_refine_ls_extinction_method none
_refine_ls_goodness_of_fit_ref 0.946
_refine_ls_hydrogen_treatment mixed
_refine_ls_matrix_type full
_refine_ls_number_parameters 1027
_refine_ls_number_reflns 13626
_refine_ls_number_restraints 0
_refine_ls_restrained_S_all 0.946
_refine_ls_R_factor_all 0.0600
_refine_ls_R_factor_gt 0.0365
_refine_ls_shift/su_max 0.001
_refine_ls_shift/su_mean 0.000
_refine_ls_structure_factor_coef Fsqd
_refine_ls_weighting_details 'calc w=1/[\s^2^(Fo^2^)+(0.0363P)^2^+0.0000P] where P=(Fo^2^+2Fc^2^)/3'
_refine_ls_weighting_scheme calc
_refine_ls_wR_factor_gt 0.0730
_refine_ls_wR_factor_ref 0.0804
_reflns_number_gt 9760
_reflns_number_total 13626
_reflns_threshold_expression >2sigma(I)
_cod_data_source_file ol102659n_si_002.cif
_cod_data_source_block rr289bm
_cod_depositor_comments
;
The following automatic conversions were performed:

'_symmetry_cell_setting' value 'Orthorhombic' changed to
'orthorhombic' according to
/home/saulius/struct/CIF-dictionaries/cif_core.dic dictionary named
'cif_core.dic' version 2.4.1 from 2010-06-29.

Automatic conversion script
Id: cif_fix_values 1715 2011-07-08 13:25:40Z adriana 
;
_cod_database_code 1501881

loop_
_symmetry_equiv_pos_as_xyz
'x, y, z'
'-x+1/2, -y, z+1/2'
'-x, y+1/2, -z+1/2'
'x+1/2, -y+1/2, -z'
'-x, -y, -z'
'x-1/2, y, -z-1/2'
'x, -y-1/2, z-1/2'
'-x-1/2, y-1/2, z'

loop_
_atom_site_label
_atom_site_type_symbol
_atom_site_fract_x
_atom_site_fract_y
_atom_site_fract_z
_atom_site_U_iso_or_equiv
_atom_site_adp_type
_atom_site_occupancy
_atom_site_symmetry_multiplicity
_atom_site_calc_flag
_atom_site_refinement_flags
C1A C 0.60567(8) 0.17594(6) 0.06892(5) 0.0264(4) Uani 1 1 d .
C2A C 0.54208(8) 0.17184(6) 0.09666(5) 0.0307(4) Uani 1 1 d .
H2A1 H 0.5496 0.1436 0.1171 0.037 Uiso 1 1 calc R
H2A2 H 0.4982 0.1636 0.0807 0.037 Uiso 1 1 calc R
C3A C 0.53434(8) 0.22616(6) 0.11821(5) 0.0277(4) Uani 1 1 d .
C4A C 0.59331(8) 0.25947(6) 0.09772(5) 0.0265(4) Uani 1 1 d .
C5A C 0.45969(8) 0.24964(6) 0.11062(5) 0.0285(4) Uani 1 1 d .
C6A C 0.44799(9) 0.29947(6) 0.09410(5) 0.0345(4) Uani 1 1 d .
H6A H 0.4878 0.3215 0.0876 0.041 Uiso 1 1 calc R
C7A C 0.37833(10) 0.31721(7) 0.08704(5) 0.0421(5) Uani 1 1 d .
H7A H 0.3710 0.3513 0.0758 0.051 Uiso 1 1 calc R
C8A C 0.31992(10) 0.28611(8) 0.09615(5) 0.0443(5) Uani 1 1 d .
H8A H 0.2725 0.2985 0.0912 0.053 Uiso 1 1 calc R
C9A C 0.33098(9) 0.23674(8) 0.11253(5) 0.0422(5) Uani 1 1 d .
H9A H 0.2909 0.2149 0.1188 0.051 Uiso 1 1 calc R
C10A C 0.39988(9) 0.21876(7) 0.11988(5) 0.0363(4) Uani 1 1 d .
H10A H 0.4066 0.1847 0.1315 0.044 Uiso 1 1 calc R
C11A C 0.55451(8) 0.22272(6) 0.16373(5) 0.0301(4) Uani 1 1 d .
C12A C 0.51316(9) 0.24474(7) 0.19439(5) 0.0440(5) Uani 1 1 d .
H12A H 0.4699 0.2627 0.1876 0.053 Uiso 1 1 calc R
C13A C 0.53421(11) 0.24081(9) 0.23511(6) 0.0573(6) Uani 1 1 d .
H13A H 0.5050 0.2558 0.2560 0.069 Uiso 1 1 calc R
C14A C 0.59721(11) 0.21538(8) 0.24546(6) 0.0530(5) Uani 1 1 d .
H14A H 0.6113 0.2126 0.2733 0.064 Uiso 1 1 calc R
C15A C 0.63929(10) 0.19414(7) 0.21516(6) 0.0459(5) Uani 1 1 d .
H15A H 0.6831 0.1770 0.2220 0.055 Uiso 1 1 calc R
C16A C 0.61834(9) 0.19756(6) 0.17492(6) 0.0375(4) Uani 1 1 d .
H16A H 0.6479 0.1825 0.1543 0.045 Uiso 1 1 calc R
C17A C 0.68839(8) 0.24630(6) 0.04468(5) 0.0244(4) Uani 1 1 d .
C18A C 0.75756(8) 0.22885(6) 0.05326(5) 0.0247(4) Uani 1 1 d .
C19A C 0.81371(9) 0.24490(6) 0.02827(5) 0.0290(4) Uani 1 1 d .
H19A H 0.8612 0.2328 0.0334 0.035 Uiso 1 1 calc R
C20A C 0.80061(9) 0.27851(6) -0.00407(5) 0.0329(4) Uani 1 1 d .
H20A H 0.8393 0.2898 -0.0209 0.039 Uiso 1 1 calc R
C21A C 0.73177(9) 0.29583(6) -0.01214(5) 0.0329(4) Uani 1 1 d .
H21A H 0.7237 0.3189 -0.0346 0.040 Uiso 1 1 calc R
C22A C 0.67401(8) 0.28019(6) 0.01198(5) 0.0279(4) Uani 1 1 d .
C23A C 0.59902(9) 0.30042(7) 0.00361(5) 0.0373(4) Uani 1 1 d .
H23A H 0.5648 0.2710 0.0048 0.056 Uiso 1 1 calc R
H23B H 0.5974 0.3165 -0.0237 0.056 Uiso 1 1 calc R
H23C H 0.5861 0.3269 0.0242 0.056 Uiso 1 1 calc R
C24A C 0.82047(8) 0.21012(6) 0.11691(5) 0.0238(4) Uani 1 1 d .
C25A C 0.88891(9) 0.17986(6) 0.17690(5) 0.0321(4) Uani 1 1 d .
H25A H 0.9056 0.2170 0.1769 0.038 Uiso 1 1 calc R
H25B H 0.9318 0.1569 0.1744 0.038 Uiso 1 1 calc R
C26A C 0.85188(8) 0.16834(6) 0.21683(5) 0.0265(4) Uani 1 1 d .
C27A C 0.83167(8) 0.11704(6) 0.22640(5) 0.0306(4) Uani 1 1 d .
H27A H 0.8413 0.0894 0.2076 0.037 Uiso 1 1 calc R
C28A C 0.79784(9) 0.10585(7) 0.26290(5) 0.0349(4) Uani 1 1 d .
H28A H 0.7840 0.0706 0.2689 0.042 Uiso 1 1 calc R
C29A C 0.78386(9) 0.14539(7) 0.29077(5) 0.0363(4) Uani 1 1 d .
H29A H 0.7609 0.1374 0.3160 0.044 Uiso 1 1 calc R
C30A C 0.80319(9) 0.19606(7) 0.28181(6) 0.0411(5) Uani 1 1 d .
H30A H 0.7935 0.2234 0.3009 0.049 Uiso 1 1 calc R
C31A C 0.83685(9) 0.20783(6) 0.24499(5) 0.0368(4) Uani 1 1 d .
H31A H 0.8497 0.2433 0.2390 0.044 Uiso 1 1 calc R
N1A N 0.62997(6) 0.22808(5) 0.06967(4) 0.0245(3) Uani 1 1 d .
N2A N 0.77091(7) 0.19616(5) 0.08789(4) 0.0258(3) Uani 1 1 d .
H2A H 0.7530(8) 0.1647(6) 0.0893(5) 0.036(5) Uiso 1 1 d .
N3A N 0.84226(7) 0.17139(5) 0.14162(4) 0.0317(3) Uani 1 1 d .
H3A H 0.8240(8) 0.1403(6) 0.1380(5) 0.033(5) Uiso 1 1 d .
O1A O 0.63310(6) 0.14159(4) 0.04865(3) 0.0356(3) Uani 1 1 d .
O2A O 0.60790(6) 0.30491(4) 0.10478(3) 0.0350(3) Uani 1 1 d .
O3A O 0.84276(5) 0.25633(4) 0.12008(3) 0.0275(3) Uani 1 1 d .
C1B C 0.92984(8) 0.37547(6) 0.11999(5) 0.0264(4) Uani 1 1 d .
C2B C 0.98155(8) 0.33587(6) 0.13740(5) 0.0273(4) Uani 1 1 d .
H2B1 H 0.9554 0.3068 0.1511 0.033 Uiso 1 1 calc R
H2B2 H 1.0142 0.3527 0.1575 0.033 Uiso 1 1 calc R
C3B C 1.02405(8) 0.31514(6) 0.10036(5) 0.0252(4) Uani 1 1 d .
C4B C 0.97020(8) 0.32482(6) 0.06523(5) 0.0242(4) Uani 1 1 d .
C5B C 1.08786(8) 0.35061(6) 0.08832(5) 0.0246(4) Uani 1 1 d .
C6B C 1.10035(8) 0.39972(6) 0.10563(5) 0.0311(4) Uani 1 1 d .
H6B H 1.0706 0.4118 0.1274 0.037 Uiso 1 1 calc R
C7B C 1.15589(8) 0.43142(6) 0.09150(5) 0.0344(4) Uani 1 1 d .
H7B H 1.1640 0.4649 0.1037 0.041 Uiso 1 1 calc R
C8B C 1.19929(9) 0.41465(6) 0.05997(5) 0.0341(4) Uani 1 1 d .
H8B H 1.2376 0.4363 0.0505 0.041 Uiso 1 1 calc R
C9B C 1.18679(8) 0.36620(6) 0.04214(5) 0.0321(4) Uani 1 1 d .
H9B H 1.2161 0.3546 0.0201 0.039 Uiso 1 1 calc R
C10B C 1.13177(8) 0.33457(6) 0.05626(5) 0.0283(4) Uani 1 1 d .
H10B H 1.1238 0.3012 0.0438 0.034 Uiso 1 1 calc R
C11B C 1.04605(8) 0.25762(6) 0.10594(5) 0.0265(4) Uani 1 1 d .
C12B C 1.10841(10) 0.24568(7) 0.12692(6) 0.0437(5) Uani 1 1 d .
H12B H 1.1392 0.2733 0.1358 0.052 Uiso 1 1 calc R
C13B C 1.12660(10) 0.19391(7) 0.13517(6) 0.0524(5) Uani 1 1 d .
H13B H 1.1694 0.1864 0.1499 0.063 Uiso 1 1 calc R
C14B C 1.08342(10) 0.15320(7) 0.12226(6) 0.0440(5) Uani 1 1 d .
H14B H 1.0967 0.1176 0.1274 0.053 Uiso 1 1 calc R
C15B C 1.02076(9) 0.16454(6) 0.10174(5) 0.0367(4) Uani 1 1 d .
H15B H 0.9900 0.1367 0.0932 0.044 Uiso 1 1 calc R
C16B C 1.00239(9) 0.21633(6) 0.09348(5) 0.0295(4) Uani 1 1 d .
H16B H 0.9592 0.2237 0.0790 0.035 Uiso 1 1 calc R
C17B C 0.87305(8) 0.39170(6) 0.05199(5) 0.0273(4) Uani 1 1 d .
C18B C 0.80002(8) 0.38698(6) 0.06085(5) 0.0265(4) Uani 1 1 d .
C19B C 0.75027(9) 0.41447(6) 0.03755(5) 0.0332(4) Uani 1 1 d .
H19B H 0.7003 0.4116 0.0433 0.040 Uiso 1 1 calc R
C20B C 0.77408(10) 0.44606(7) 0.00599(5) 0.0427(5) Uani 1 1 d .
H20B H 0.7403 0.4656 -0.0097 0.051 Uiso 1 1 calc R
C21B C 0.84655(10) 0.44971(7) -0.00307(5) 0.0437(5) Uani 1 1 d .
H21B H 0.8616 0.4712 -0.0253 0.052 Uiso 1 1 calc R
C22B C 0.89804(9) 0.42254(6) 0.01966(5) 0.0340(4) Uani 1 1 d .
C23B C 0.97694(9) 0.42729(7) 0.00992(6) 0.0458(5) Uani 1 1 d .
H23D H 0.9946 0.3936 -0.0009 0.069 Uiso 1 1 calc R
H23E H 1.0035 0.4363 0.0349 0.069 Uiso 1 1 calc R
H23F H 0.9841 0.4550 -0.0106 0.069 Uiso 1 1 calc R
C24B C 0.74176(8) 0.36869(6) 0.12654(5) 0.0253(4) Uani 1 1 d .
C25B C 0.70115(9) 0.33932(6) 0.19459(5) 0.0332(4) Uani 1 1 d .
H25C H 0.6670 0.3097 0.1982 0.040 Uiso 1 1 calc R
H25D H 0.6726 0.3722 0.1929 0.040 Uiso 1 1 calc R
C26B C 0.74934(9) 0.34218(6) 0.23175(5) 0.0315(4) Uani 1 1 d .
C27B C 0.82176(10) 0.35434(6) 0.22875(6) 0.0413(5) Uani 1 1 d .
H27B H 0.8423 0.3614 0.2027 0.050 Uiso 1 1 calc R
C28B C 0.86466(11) 0.35630(8) 0.26364(7) 0.0552(6) Uani 1 1 d .
H28B H 0.9146 0.3639 0.2613 0.066 Uiso 1 1 calc R
C29B C 0.83486(13) 0.34723(7) 0.30157(6) 0.0595(6) Uani 1 1 d .
H29B H 0.8641 0.3484 0.3254 0.071 Uiso 1 1 calc R
C30B C 0.76261(12) 0.33648(7) 0.30486(6) 0.0545(5) Uani 1 1 d .
H30B H 0.7417 0.3311 0.3311 0.065 Uiso 1 1 calc R
C31B C 0.72045(10) 0.33346(7) 0.27023(5) 0.0422(5) Uani 1 1 d .
H31B H 0.6708 0.3253 0.2728 0.051 Uiso 1 1 calc R
N1B N 0.92332(6) 0.36477(5) 0.07817(4) 0.0245(3) Uani 1 1 d .
N2B N 0.77817(7) 0.35255(5) 0.09249(4) 0.0260(3) Uani 1 1 d .
H2B H 0.8011(9) 0.3219(7) 0.0944(5) 0.043(5) Uiso 1 1 d .
N3B N 0.73914(7) 0.33222(5) 0.15647(4) 0.0299(3) Uani 1 1 d .
H3B H 0.7621(9) 0.3032(6) 0.1524(5) 0.039(5) Uiso 1 1 d .
O1B O 0.89744(6) 0.40964(4) 0.13812(3) 0.0332(3) Uani 1 1 d .
O2B O 0.96984(5) 0.30538(4) 0.03161(3) 0.0289(3) Uani 1 1 d .
O3B O 0.71441(5) 0.41315(4) 0.12971(3) 0.0302(3) Uani 1 1 d .
C1C C 0.55508(8) 0.44131(6) 0.09723(5) 0.0243(4) Uani 1 1 d .
C2C C 0.54185(8) 0.42107(6) 0.13975(4) 0.0257(4) Uani 1 1 d .
H2C1 H 0.5842 0.4012 0.1498 0.031 Uiso 1 1 calc R
H2C2 H 0.4994 0.3975 0.1402 0.031 Uiso 1 1 calc R
C3C C 0.52847(8) 0.47031(6) 0.16633(5) 0.0239(4) Uani 1 1 d .
C4C C 0.56523(8) 0.51339(6) 0.14077(5) 0.0235(3) Uani 1 1 d .
C5C C 0.44930(8) 0.48763(6) 0.16704(5) 0.0264(4) Uani 1 1 d .
C6C C 0.39688(9) 0.46367(7) 0.14334(5) 0.0400(4) Uani 1 1 d .
H6C H 0.4095 0.4347 0.1264 0.048 Uiso 1 1 calc R
C7C C 0.32650(10) 0.48130(8) 0.14403(6) 0.0526(5) Uani 1 1 d .
H7C H 0.2912 0.4642 0.1277 0.063 Uiso 1 1 calc R
C8C C 0.30717(10) 0.52324(8) 0.16817(6) 0.0474(5) Uani 1 1 d .
H8C H 0.2587 0.5351 0.1687 0.057 Uiso 1 1 calc R
C9C C 0.35874(9) 0.54807(7) 0.19162(6) 0.0409(5) Uani 1 1 d .
H9C H 0.3458 0.5772 0.2083 0.049 Uiso 1 1 calc R
C10C C 0.42902(9) 0.53067(6) 0.19088(5) 0.0321(4) Uani 1 1 d .
H10C H 0.4642 0.5483 0.2069 0.038 Uiso 1 1 calc R
C11C C 0.56202(8) 0.46590(5) 0.20894(5) 0.0253(4) Uani 1 1 d .
C12C C 0.52073(9) 0.45525(6) 0.24350(5) 0.0327(4) Uani 1 1 d .
H12C H 0.4700 0.4517 0.2410 0.039 Uiso 1 1 calc R
C13C C 0.55276(10) 0.44975(6) 0.28162(5) 0.0400(4) Uani 1 1 d .
H13C H 0.5239 0.4430 0.3050 0.048 Uiso 1 1 calc R
C14C C 0.62631(10) 0.45407(6) 0.28567(5) 0.0399(5) Uani 1 1 d .
H14C H 0.6482 0.4502 0.3118 0.048 Uiso 1 1 calc R
C15C C 0.66794(9) 0.46408(6) 0.25165(5) 0.0344(4) Uani 1 1 d .
H15C H 0.7187 0.4667 0.2543 0.041 Uiso 1 1 calc R
C16C C 0.63614(8) 0.47025(6) 0.21364(5) 0.0293(4) Uani 1 1 d .
H16C H 0.6653 0.4776 0.1905 0.035 Uiso 1 1 calc R
C17C C 0.59852(8) 0.52884(6) 0.06898(5) 0.0238(4) Uani 1 1 d .
C18C C 0.67121(8) 0.54200(6) 0.06848(5) 0.0236(4) Uani 1 1 d .
C19C C 0.69548(8) 0.57877(6) 0.04036(5) 0.0279(4) Uani 1 1 d .
H19C H 0.7450 0.5879 0.0393 0.033 Uiso 1 1 calc R
C20C C 0.64709(9) 0.60207(6) 0.01386(5) 0.0308(4) Uani 1 1 d .
H20C H 0.6635 0.6280 -0.0050 0.037 Uiso 1 1 calc R
C21C C 0.57497(9) 0.58823(6) 0.01432(5) 0.0306(4) Uani 1 1 d .
H21C H 0.5429 0.6042 -0.0046 0.037 Uiso 1 1 calc R
C22C C 0.54894(8) 0.55141(6) 0.04209(5) 0.0255(4) Uani 1 1 d .
C23C C 0.47031(8) 0.53769(6) 0.04396(5) 0.0335(4) Uani 1 1 d .
H23G H 0.4443 0.5575 0.0229 0.050 Uiso 1 1 calc R
H23H H 0.4512 0.5469 0.0710 0.050 Uiso 1 1 calc R
H23I H 0.4642 0.4998 0.0392 0.050 Uiso 1 1 calc R
C24C C 0.76394(8) 0.54463(6) 0.12192(5) 0.0245(4) Uani 1 1 d .
C25C C 0.85127(8) 0.53516(7) 0.17719(5) 0.0353(4) Uani 1 1 d .
H25E H 0.8538 0.5102 0.2004 0.042 Uiso 1 1 calc R
H25F H 0.8299 0.5683 0.1876 0.042 Uiso 1 1 calc R
C26C C 0.92702(9) 0.54669(6) 0.16301(5) 0.0329(4) Uani 1 1 d .
C27C C 0.95417(9) 0.52876(6) 0.12620(6) 0.0404(5) Uani 1 1 d .
H27C H 0.9241 0.5095 0.1081 0.048 Uiso 1 1 calc R
C28C C 1.02517(11) 0.53874(7) 0.11553(7) 0.0539(6) Uani 1 1 d .
H28C H 1.0437 0.5259 0.0903 0.065 Uiso 1 1 calc R
C29C C 1.06896(11) 0.56734(8) 0.14153(8) 0.0619(6) Uani 1 1 d .
H29C H 1.1177 0.5739 0.1343 0.074 Uiso 1 1 calc R
C30C C 1.04199(11) 0.58621(8) 0.17780(8) 0.0590(6) Uani 1 1 d .
H30C H 1.0718 0.6064 0.1955 0.071 Uiso 1 1 calc R
C31C C 0.97185(10) 0.57587(7) 0.18863(6) 0.0442(5) Uani 1 1 d .
H31C H 0.9537 0.5888 0.2139 0.053 Uiso 1 1 calc R
N1C N 0.57343(6) 0.49470(4) 0.10112(4) 0.0227(3) Uani 1 1 d .
N2C N 0.71852(7) 0.51751(5) 0.09637(4) 0.0261(3) Uani 1 1 d .
H2C H 0.7130(8) 0.4838(6) 0.1019(5) 0.033(5) Uiso 1 1 d .
N3C N 0.80343(7) 0.51344(6) 0.14674(4) 0.0330(4) Uani 1 1 d .
H3C H 0.8030(9) 0.4802(7) 0.1432(5) 0.041(5) Uiso 1 1 d .
O1C O 0.55268(6) 0.41808(4) 0.06497(3) 0.0328(3) Uani 1 1 d .
O2C O 0.58128(6) 0.55749(4) 0.15147(3) 0.0306(3) Uani 1 1 d .
O3C O 0.76724(5) 0.59318(4) 0.12298(3) 0.0292(3) Uani 1 1 d .

loop_
_atom_site_aniso_label
_atom_site_aniso_U_11
_atom_site_aniso_U_22
_atom_site_aniso_U_33
_atom_site_aniso_U_23
_atom_site_aniso_U_13
_atom_site_aniso_U_12
C1A 0.0275(9) 0.0252(8) 0.0265(9) -0.0003(7) -0.0048(7) 0.0000(7)
C2A 0.0271(9) 0.0280(9) 0.0371(10) -0.0004(8) 0.0024(8) -0.0032(7)
C3A 0.0265(9) 0.0284(9) 0.0284(9) -0.0005(7) 0.0016(7) 0.0002(7)
C4A 0.0256(9) 0.0274(9) 0.0266(9) -0.0007(7) -0.0025(7) 0.0020(7)
C5A 0.0278(10) 0.0372(9) 0.0206(9) -0.0035(7) -0.0001(7) 0.0020(8)
C6A 0.0393(11) 0.0356(10) 0.0284(10) -0.0050(8) -0.0010(8) 0.0039(8)
C7A 0.0481(12) 0.0482(11) 0.0301(11) -0.0047(9) -0.0091(9) 0.0159(10)
C8A 0.0349(11) 0.0694(14) 0.0285(11) -0.0078(10) -0.0071(8) 0.0187(10)
C9A 0.0266(10) 0.0676(13) 0.0323(11) -0.0006(10) -0.0009(8) 0.0006(9)
C10A 0.0304(10) 0.0459(11) 0.0327(10) 0.0055(8) -0.0013(8) 0.0018(8)
C11A 0.0251(9) 0.0326(9) 0.0324(10) 0.0032(8) -0.0005(7) -0.0035(7)
C12A 0.0331(11) 0.0654(13) 0.0335(11) -0.0026(10) -0.0024(8) 0.0061(9)
C13A 0.0468(13) 0.0917(17) 0.0335(12) -0.0064(11) 0.0008(9) 0.0019(12)
C14A 0.0506(13) 0.0732(14) 0.0351(12) 0.0118(11) -0.0130(10) -0.0106(11)
C15A 0.0396(12) 0.0490(12) 0.0492(13) 0.0128(10) -0.0144(10) -0.0021(9)
C16A 0.0329(10) 0.0364(10) 0.0431(12) 0.0046(9) -0.0020(8) 0.0009(8)
C17A 0.0279(9) 0.0231(8) 0.0222(9) -0.0028(7) 0.0009(7) -0.0031(7)
C18A 0.0292(9) 0.0222(8) 0.0227(9) -0.0033(7) -0.0008(7) -0.0018(7)
C19A 0.0269(9) 0.0320(9) 0.0282(10) -0.0048(8) 0.0011(7) -0.0031(7)
C20A 0.0376(11) 0.0361(10) 0.0251(10) -0.0027(8) 0.0050(8) -0.0094(8)
C21A 0.0460(12) 0.0302(9) 0.0226(9) 0.0020(8) -0.0036(8) -0.0044(8)
C22A 0.0330(10) 0.0257(9) 0.0250(9) -0.0039(7) -0.0050(7) -0.0011(7)
C23A 0.0422(11) 0.0375(10) 0.0323(10) 0.0019(8) -0.0077(8) 0.0029(8)
C24A 0.0234(9) 0.0213(8) 0.0268(9) -0.0005(7) 0.0040(7) 0.0023(7)
C25A 0.0332(10) 0.0286(9) 0.0344(10) 0.0052(8) -0.0084(8) -0.0058(7)
C26A 0.0232(9) 0.0245(8) 0.0317(10) 0.0006(7) -0.0074(7) 0.0009(7)
C27A 0.0325(10) 0.0267(9) 0.0325(10) -0.0041(8) 0.0061(8) 0.0025(7)
C28A 0.0340(10) 0.0329(9) 0.0378(11) 0.0016(8) 0.0077(8) 0.0011(8)
C29A 0.0294(10) 0.0463(11) 0.0333(11) -0.0014(9) 0.0024(8) 0.0068(8)
C30A 0.0414(11) 0.0445(11) 0.0374(11) -0.0164(9) -0.0052(9) 0.0104(9)
C31A 0.0413(11) 0.0258(9) 0.0434(12) -0.0037(8) -0.0100(9) 0.0007(8)
N1A 0.0231(7) 0.0246(7) 0.0259(8) -0.0021(6) 0.0006(6) -0.0005(6)
N2A 0.0271(8) 0.0211(7) 0.0291(8) 0.0017(6) -0.0028(6) -0.0031(6)
N3A 0.0403(9) 0.0199(7) 0.0348(9) 0.0044(7) -0.0104(7) -0.0065(7)
O1A 0.0394(7) 0.0275(6) 0.0400(7) -0.0066(6) 0.0067(6) -0.0002(5)
O2A 0.0373(7) 0.0269(6) 0.0408(7) -0.0062(5) 0.0037(5) -0.0037(5)
O3A 0.0299(6) 0.0199(6) 0.0328(7) 0.0000(5) -0.0016(5) 0.0000(5)
C1B 0.0236(9) 0.0253(9) 0.0303(10) -0.0003(8) 0.0035(7) -0.0069(7)
C2B 0.0278(9) 0.0287(9) 0.0254(9) 0.0001(7) 0.0025(7) -0.0055(7)
C3B 0.0257(9) 0.0257(8) 0.0243(9) -0.0007(7) 0.0006(7) -0.0023(7)
C4B 0.0240(9) 0.0213(8) 0.0273(10) 0.0008(7) 0.0040(7) -0.0055(7)
C5B 0.0227(9) 0.0270(8) 0.0240(9) 0.0022(7) -0.0021(7) 0.0000(7)
C6B 0.0283(10) 0.0341(9) 0.0308(10) -0.0054(8) 0.0041(7) -0.0017(8)
C7B 0.0297(10) 0.0307(9) 0.0427(11) -0.0054(8) -0.0008(8) -0.0063(8)
C8B 0.0266(10) 0.0384(10) 0.0372(11) 0.0069(8) 0.0008(8) -0.0083(8)
C9B 0.0275(10) 0.0410(10) 0.0278(10) -0.0001(8) 0.0032(7) -0.0025(8)
C10B 0.0282(9) 0.0291(9) 0.0276(10) -0.0032(7) -0.0006(7) -0.0017(7)
C11B 0.0251(9) 0.0285(9) 0.0259(9) 0.0031(7) 0.0041(7) 0.0002(7)
C12B 0.0366(11) 0.0400(10) 0.0544(13) 0.0114(9) -0.0133(9) -0.0049(9)
C13B 0.0408(12) 0.0487(12) 0.0677(15) 0.0229(11) -0.0130(10) 0.0059(10)
C14B 0.0503(13) 0.0325(10) 0.0492(12) 0.0126(9) 0.0074(10) 0.0091(9)
C15B 0.0449(11) 0.0282(9) 0.0369(11) 0.0001(8) 0.0074(9) -0.0015(8)
C16B 0.0294(10) 0.0285(9) 0.0307(10) -0.0005(8) 0.0015(7) -0.0002(7)
C17B 0.0327(10) 0.0209(8) 0.0282(9) -0.0019(7) -0.0010(7) 0.0031(7)
C18B 0.0316(10) 0.0205(8) 0.0275(9) -0.0026(7) -0.0006(7) 0.0025(7)
C19B 0.0348(10) 0.0322(9) 0.0325(10) -0.0038(8) -0.0013(8) 0.0089(8)
C20B 0.0526(13) 0.0407(11) 0.0349(11) 0.0040(9) -0.0031(9) 0.0188(9)
C21B 0.0582(14) 0.0398(11) 0.0330(11) 0.0121(9) 0.0081(9) 0.0104(9)
C22B 0.0417(11) 0.0276(9) 0.0327(10) 0.0035(8) 0.0050(8) 0.0022(8)
C23B 0.0511(12) 0.0406(11) 0.0457(12) 0.0158(9) 0.0117(9) -0.0014(9)
C24B 0.0224(9) 0.0231(9) 0.0305(10) -0.0017(8) -0.0038(7) -0.0006(7)
C25B 0.0375(10) 0.0290(9) 0.0331(10) 0.0030(8) 0.0035(8) 0.0048(8)
C26B 0.0428(11) 0.0184(8) 0.0333(10) 0.0014(7) -0.0014(8) 0.0032(7)
C27B 0.0521(13) 0.0334(10) 0.0385(11) 0.0038(9) -0.0043(9) -0.0072(9)
C28B 0.0606(14) 0.0478(12) 0.0572(15) 0.0051(11) -0.0157(11) -0.0201(10)
C29B 0.0904(18) 0.0457(12) 0.0425(14) 0.0030(10) -0.0241(12) -0.0174(12)
C30B 0.0778(16) 0.0500(12) 0.0358(12) 0.0065(10) -0.0026(11) -0.0063(11)
C31B 0.0534(12) 0.0362(10) 0.0370(12) 0.0051(9) 0.0009(9) 0.0024(9)
N1B 0.0257(7) 0.0222(7) 0.0257(8) 0.0010(6) 0.0012(6) 0.0001(6)
N2B 0.0258(8) 0.0200(7) 0.0322(8) -0.0006(6) 0.0020(6) 0.0038(6)
N3B 0.0375(9) 0.0213(7) 0.0309(9) 0.0003(7) 0.0020(6) 0.0079(7)
O1B 0.0344(7) 0.0281(6) 0.0372(7) -0.0071(5) 0.0054(5) 0.0002(5)
O2B 0.0298(6) 0.0306(6) 0.0264(7) -0.0030(5) -0.0001(5) -0.0002(5)
O3B 0.0329(7) 0.0214(6) 0.0365(7) 0.0004(5) 0.0027(5) 0.0055(5)
C1C 0.0195(9) 0.0244(8) 0.0289(10) -0.0028(7) -0.0026(7) 0.0005(7)
C2C 0.0271(9) 0.0222(8) 0.0276(9) 0.0005(7) -0.0002(7) -0.0015(7)
C3C 0.0252(9) 0.0219(8) 0.0246(9) 0.0004(7) 0.0005(7) -0.0012(7)
C4C 0.0207(9) 0.0244(8) 0.0254(9) -0.0003(7) -0.0033(7) 0.0012(7)
C5C 0.0292(9) 0.0264(8) 0.0236(9) 0.0043(7) 0.0030(7) -0.0010(7)
C6C 0.0336(11) 0.0474(11) 0.0391(11) -0.0107(9) -0.0004(8) 0.0003(9)
C7C 0.0291(11) 0.0765(15) 0.0523(13) -0.0139(12) -0.0051(9) 0.0000(10)
C8C 0.0281(11) 0.0664(13) 0.0476(12) -0.0021(11) 0.0039(9) 0.0119(10)
C9C 0.0403(12) 0.0440(11) 0.0383(11) -0.0010(9) 0.0079(9) 0.0102(9)
C10C 0.0344(10) 0.0310(9) 0.0308(10) 0.0007(8) 0.0020(8) 0.0016(8)
C11C 0.0323(10) 0.0180(8) 0.0258(9) -0.0003(7) -0.0002(7) 0.0014(7)
C12C 0.0362(10) 0.0299(9) 0.0319(10) 0.0050(8) 0.0012(8) -0.0007(8)
C13C 0.0560(13) 0.0362(10) 0.0278(10) 0.0082(8) 0.0042(9) 0.0047(9)
C14C 0.0581(13) 0.0327(10) 0.0289(11) 0.0010(8) -0.0115(9) 0.0077(9)
C15C 0.0390(11) 0.0274(9) 0.0369(11) -0.0030(8) -0.0102(8) 0.0039(8)
C16C 0.0343(10) 0.0244(8) 0.0293(10) -0.0015(7) 0.0009(8) 0.0029(7)
C17C 0.0292(9) 0.0213(8) 0.0208(9) -0.0011(7) 0.0023(7) -0.0024(7)
C18C 0.0261(9) 0.0215(8) 0.0232(9) -0.0027(7) -0.0008(7) 0.0000(7)
C19C 0.0264(9) 0.0297(9) 0.0275(9) -0.0021(8) 0.0023(7) -0.0043(7)
C20C 0.0353(10) 0.0320(9) 0.0251(9) 0.0032(8) 0.0011(8) -0.0042(8)
C21C 0.0355(10) 0.0320(9) 0.0243(9) 0.0021(8) -0.0056(7) 0.0012(8)
C22C 0.0278(9) 0.0260(8) 0.0226(9) -0.0033(7) -0.0016(7) -0.0012(7)
C23C 0.0297(10) 0.0368(10) 0.0338(10) 0.0000(8) -0.0046(8) -0.0013(8)
C24C 0.0230(9) 0.0229(9) 0.0277(9) -0.0002(7) 0.0032(7) 0.0005(7)
C25C 0.0358(10) 0.0351(10) 0.0352(11) 0.0044(8) -0.0093(8) -0.0017(8)
C26C 0.0319(10) 0.0251(9) 0.0417(11) 0.0094(8) -0.0101(8) 0.0015(7)
C27C 0.0375(11) 0.0292(9) 0.0545(13) 0.0050(9) -0.0024(9) 0.0024(8)
C28C 0.0471(13) 0.0399(11) 0.0746(16) 0.0137(11) 0.0119(11) 0.0116(10)
C29C 0.0292(12) 0.0496(13) 0.107(2) 0.0294(14) -0.0032(13) 0.0021(10)
C30C 0.0431(14) 0.0479(12) 0.0860(18) 0.0200(13) -0.0276(12) -0.0106(10)
C31C 0.0416(12) 0.0373(10) 0.0536(13) 0.0111(9) -0.0195(9) -0.0049(9)
N1C 0.0252(7) 0.0222(7) 0.0207(7) -0.0009(6) -0.0005(5) -0.0031(6)
N2C 0.0271(8) 0.0200(7) 0.0312(8) 0.0016(6) -0.0028(6) -0.0004(6)
N3C 0.0348(9) 0.0215(8) 0.0426(9) 0.0024(7) -0.0131(7) 0.0004(6)
O1C 0.0430(7) 0.0270(6) 0.0285(7) -0.0057(5) -0.0022(5) -0.0011(5)
O2C 0.0403(7) 0.0231(6) 0.0283(6) -0.0022(5) -0.0010(5) -0.0060(5)
O3C 0.0320(7) 0.0209(6) 0.0347(7) -0.0002(5) -0.0029(5) 0.0008(5)

loop_
_atom_type_symbol
_atom_type_description
_atom_type_scat_dispersion_real
_atom_type_scat_dispersion_imag
_atom_type_scat_source
C C 0.0033 0.0016 'International Tables Vol C Tables 4.2.6.8 and 6.1.1.4'
H H 0.0000 0.0000 'International Tables Vol C Tables 4.2.6.8 and 6.1.1.4'
N N 0.0061 0.0033 'International Tables Vol C Tables 4.2.6.8 and 6.1.1.4'
O O 0.0106 0.0060 'International Tables Vol C Tables 4.2.6.8 and 6.1.1.4'

loop_
_geom_angle_atom_site_label_1
_geom_angle_atom_site_label_2
_geom_angle_atom_site_label_3
_geom_angle
O1A C1A N1A 123.77(14)
O1A C1A C2A 128.11(14)
N1A C1A C2A 108.12(13)
C1A C2A C3A 106.65(12)
C1A C2A H2A1 110.4
C3A C2A H2A1 110.4
C1A C2A H2A2 110.4
C3A C2A H2A2 110.4
H2A1 C2A H2A2 108.6
C5A C3A C11A 113.59(13)
C5A C3A C4A 111.25(13)
C11A C3A C4A 106.19(12)
C5A C3A C2A 110.83(13)
C11A C3A C2A 111.45(13)
C4A C3A C2A 102.94(12)
O2A C4A N1A 124.21(14)
O2A C4A C3A 127.02(14)
N1A C4A C3A 108.75(12)
C6A C5A C10A 118.04(15)
C6A C5A C3A 123.91(15)
C10A C5A C3A 118.03(14)
C7A C6A C5A 120.26(17)
C7A C6A H6A 119.9
C5A C6A H6A 119.9
C8A C7A C6A 120.95(17)
C8A C7A H7A 119.5
C6A C7A H7A 119.5
C7A C8A C9A 119.20(17)
C7A C8A H8A 120.4
C9A C8A H8A 120.4
C8A C9A C10A 120.43(18)
C8A C9A H9A 119.8
C10A C9A H9A 119.8
C9A C10A C5A 121.12(17)
C9A C10A H10A 119.4
C5A C10A H10A 119.4
C12A C11A C16A 117.93(16)
C12A C11A C3A 122.92(15)
C16A C11A C3A 119.13(15)
C11A C12A C13A 120.56(17)
C11A C12A H12A 119.7
C13A C12A H12A 119.7
C14A C13A C12A 120.47(19)
C14A C13A H13A 119.8
C12A C13A H13A 119.8
C15A C14A C13A 119.41(18)
C15A C14A H14A 120.3
C13A C14A H14A 120.3
C14A C15A C16A 120.26(18)
C14A C15A H15A 119.9
C16A C15A H15A 119.9
C15A C16A C11A 121.36(17)
C15A C16A H16A 119.3
C11A C16A H16A 119.3
C18A C17A C22A 121.86(14)
C18A C17A N1A 118.89(13)
C22A C17A N1A 119.24(14)
C19A C18A C17A 119.00(14)
C19A C18A N2A 120.50(14)
C17A C18A N2A 120.48(13)
C20A C19A C18A 119.98(15)
C20A C19A H19A 120.0
C18A C19A H19A 120.0
C21A C20A C19A 120.49(15)
C21A C20A H20A 119.8
C19A C20A H20A 119.8
C20A C21A C22A 121.19(15)
C20A C21A H21A 119.4
C22A C21A H21A 119.4
C21A C22A C17A 117.47(15)
C21A C22A C23A 120.90(15)
C17A C22A C23A 121.61(14)
C22A C23A H23A 109.5
C22A C23A H23B 109.5
H23A C23A H23B 109.5
C22A C23A H23C 109.5
H23A C23A H23C 109.5
H23B C23A H23C 109.5
O3A C24A N3A 122.73(14)
O3A C24A N2A 121.61(14)
N3A C24A N2A 115.66(13)
N3A C25A C26A 112.63(13)
N3A C25A H25A 109.1
C26A C25A H25A 109.1
N3A C25A H25B 109.1
C26A C25A H25B 109.1
H25A C25A H25B 107.8
C31A C26A C27A 118.15(15)
C31A C26A C25A 121.79(14)
C27A C26A C25A 120.05(14)
C28A C27A C26A 120.72(15)
C28A C27A H27A 119.6
C26A C27A H27A 119.6
C27A C28A C29A 120.50(16)
C27A C28A H28A 119.7
C29A C28A H28A 119.7
C30A C29A C28A 119.54(16)
C30A C29A H29A 120.2
C28A C29A H29A 120.2
C29A C30A C31A 120.43(16)
C29A C30A H30A 119.8
C31A C30A H30A 119.8
C30A C31A C26A 120.64(16)
C30A C31A H31A 119.7
C26A C31A H31A 119.7
C4A N1A C1A 113.23(12)
C4A N1A C17A 124.10(12)
C1A N1A C17A 122.64(12)
C24A N2A C18A 121.13(13)
C24A N2A H2A 117.3(11)
C18A N2A H2A 120.8(11)
C24A N3A C25A 123.38(14)
C24A N3A H3A 117.9(10)
C25A N3A H3A 118.4(10)
O1B C1B N1B 125.03(14)
O1B C1B C2B 127.74(15)
N1B C1B C2B 107.20(13)
C1B C2B C3B 105.04(12)
C1B C2B H2B1 110.7
C3B C2B H2B1 110.7
C1B C2B H2B2 110.7
C3B C2B H2B2 110.7
H2B1 C2B H2B2 108.8
C11B C3B C2B 111.76(12)
C11B C3B C5B 112.49(12)
C2B C3B C5B 113.40(12)
C11B C3B C4B 114.51(12)
C2B C3B C4B 101.40(12)
C5B C3B C4B 102.53(12)
O2B C4B N1B 124.58(14)
O2B C4B C3B 128.11(14)
N1B C4B C3B 107.11(13)
C6B C5B C10B 118.16(14)
C6B C5B C3B 123.31(14)
C10B C5B C3B 118.32(13)
C5B C6B C7B 120.59(15)
C5B C6B H6B 119.7
C7B C6B H6B 119.7
C8B C7B C6B 120.42(15)
C8B C7B H7B 119.8
C6B C7B H7B 119.8
C7B C8B C9B 119.53(15)
C7B C8B H8B 120.2
C9B C8B H8B 120.2
C10B C9B C8B 120.11(15)
C10B C9B H9B 119.9
C8B C9B H9B 119.9
C9B C10B C5B 121.18(15)
C9B C10B H10B 119.4
C5B C10B H10B 119.4
C12B C11B C16B 118.16(15)
C12B C11B C3B 119.60(14)
C16B C11B C3B 122.03(14)
C11B C12B C13B 120.69(17)
C11B C12B H12B 119.7
C13B C12B H12B 119.7
C14B C13B C12B 120.73(17)
C14B C13B H13B 119.6
C12B C13B H13B 119.6
C13B C14B C15B 119.18(16)
C13B C14B H14B 120.4
C15B C14B H14B 120.4
C14B C15B C16B 120.19(16)
C14B C15B H15B 119.9
C16B C15B H15B 119.9
C15B C16B C11B 121.02(15)
C15B C16B H16B 119.5
C11B C16B H16B 119.5
C18B C17B C22B 122.03(15)
C18B C17B N1B 117.94(13)
C22B C17B N1B 120.01(14)
C19B C18B C17B 119.53(15)
C19B C18B N2B 121.40(15)
C17B C18B N2B 119.03(13)
C20B C19B C18B 119.27(16)
C20B C19B H19B 120.4
C18B C19B H19B 120.4
C19B C20B C21B 120.78(16)
C19B C20B H20B 119.6
C21B C20B H20B 119.6
C20B C21B C22B 121.47(16)
C20B C21B H21B 119.3
C22B C21B H21B 119.3
C21B C22B C17B 116.89(16)
C21B C22B C23B 121.12(15)
C17B C22B C23B 121.98(15)
C22B C23B H23D 109.5
C22B C23B H23E 109.5
H23D C23B H23E 109.5
C22B C23B H23F 109.5
H23D C23B H23F 109.5
H23E C23B H23F 109.5
O3B C24B N3B 123.28(15)
O3B C24B N2B 122.91(14)
N3B C24B N2B 113.80(13)
N3B C25B C26B 114.16(14)
N3B C25B H25C 108.7
C26B C25B H25C 108.7
N3B C25B H25D 108.7
C26B C25B H25D 108.7
H25C C25B H25D 107.6
C27B C26B C31B 118.48(16)
C27B C26B C25B 122.04(15)
C31B C26B C25B 119.46(16)
C26B C27B C28B 120.47(18)
C26B C27B H27B 119.8
C28B C27B H27B 119.8
C29B C28B C27B 120.0(2)
C29B C28B H28B 120.0
C27B C28B H28B 120.0
C30B C29B C28B 119.78(19)
C30B C29B H29B 120.1
C28B C29B H29B 120.1
C29B C30B C31B 120.15(19)
C29B C30B H30B 119.9
C31B C30B H30B 119.9
C30B C31B C26B 121.05(19)
C30B C31B H31B 119.5
C26B C31B H31B 119.5
C1B N1B C4B 112.39(12)
C1B N1B C17B 123.01(12)
C4B N1B C17B 124.59(13)
C24B N2B C18B 123.61(13)
C24B N2B H2B 116.3(11)
C18B N2B H2B 117.0(11)
C24B N3B C25B 123.94(14)
C24B N3B H3B 117.2(11)
C25B N3B H3B 118.9(11)
O1C C1C N1C 123.98(14)
O1C C1C C2C 129.36(13)
N1C C1C C2C 106.65(13)
C1C C2C C3C 105.69(12)
C1C C2C H2C1 110.6
C3C C2C H2C1 110.6
C1C C2C H2C2 110.6
C3C C2C H2C2 110.6
H2C1 C2C H2C2 108.7
C11C C3C C4C 111.44(12)
C11C C3C C5C 113.46(12)
C4C C3C C5C 103.37(11)
C11C C3C C2C 112.81(12)
C4C C3C C2C 101.43(12)
C5C C3C C2C 113.25(12)
O2C C4C N1C 123.96(14)
O2C C4C C3C 127.64(14)
N1C C4C C3C 108.28(12)
C6C C5C C10C 117.77(15)
C6C C5C C3C 122.71(14)
C10C C5C C3C 119.46(14)
C7C C6C C5C 120.98(17)
C7C C6C H6C 119.5
C5C C6C H6C 119.5
C8C C7C C6C 120.52(18)
C8C C7C H7C 119.7
C6C C7C H7C 119.7
C7C C8C C9C 119.42(17)
C7C C8C H8C 120.3
C9C C8C H8C 120.3
C10C C9C C8C 120.16(17)
C10C C9C H9C 119.9
C8C C9C H9C 119.9
C9C C10C C5C 121.13(16)
C9C C10C H10C 119.4
C5C C10C H10C 119.4
C16C C11C C12C 118.17(15)
C16C C11C C3C 119.93(14)
C12C C11C C3C 121.84(14)
C13C C12C C11C 120.73(16)
C13C C12C H12C 119.6
C11C C12C H12C 119.6
C14C C13C C12C 120.26(16)
C14C C13C H13C 119.9
C12C C13C H13C 119.9
C15C C14C C13C 119.64(16)
C15C C14C H14C 120.2
C13C C14C H14C 120.2
C14C C15C C16C 120.30(16)
C14C C15C H15C 119.9
C16C C15C H15C 119.9
C15C C16C C11C 120.89(15)
C15C C16C H16C 119.6
C11C C16C H16C 119.6
C18C C17C C22C 122.35(14)
C18C C17C N1C 117.89(13)
C22C C17C N1C 119.47(13)
C19C C18C C17C 119.07(14)
C19C C18C N2C 121.46(14)
C17C C18C N2C 119.47(13)
C20C C19C C18C 119.45(15)
C20C C19C H19C 120.3
C18C C19C H19C 120.3
C19C C20C C21C 120.99(15)
C19C C20C H20C 119.5
C21C C20C H20C 119.5
C20C C21C C22C 120.95(15)
C20C C21C H21C 119.5
C22C C21C H21C 119.5
C21C C22C C17C 117.18(14)
C21C C22C C23C 121.38(14)
C17C C22C C23C 121.42(14)
C22C C23C H23G 109.5
C22C C23C H23H 109.5
H23G C23C H23H 109.5
C22C C23C H23I 109.5
H23G C23C H23I 109.5
H23H C23C H23I 109.5
O3C C24C N3C 122.77(15)
O3C C24C N2C 123.24(14)
N3C C24C N2C 113.97(13)
N3C C25C C26C 115.89(15)
N3C C25C H25E 108.3
C26C C25C H25E 108.3
N3C C25C H25F 108.3
C26C C25C H25F 108.3
H25E C25C H25F 107.4
C27C C26C C31C 118.63(17)
C27C C26C C25C 122.95(15)
C31C C26C C25C 118.41(16)
C26C C27C C28C 120.39(18)
C26C C27C H27C 119.8
C28C C27C H27C 119.8
C29C C28C C27C 120.1(2)
C29C C28C H28C 120.0
C27C C28C H28C 120.0
C30C C29C C28C 119.9(2)
C30C C29C H29C 120.1
C28C C29C H29C 120.1
C29C C30C C31C 120.1(2)
C29C C30C H30C 119.9
C31C C30C H30C 119.9
C30C C31C C26C 120.9(2)
C30C C31C H31C 119.6
C26C C31C H31C 119.6
C4C N1C C1C 112.80(12)
C4C N1C C17C 120.74(12)
C1C N1C C17C 126.45(12)
C24C N2C C18C 123.77(13)
C24C N2C H2C 115.7(10)
C18C N2C H2C 119.2(10)
C24C N3C C25C 121.69(14)
C24C N3C H3C 119.6(12)
C25C N3C H3C 118.5(11)

loop_
_geom_bond_atom_site_label_1
_geom_bond_atom_site_label_2
_geom_bond_distance
C1A O1A 1.2069(17)
C1A N1A 1.3971(18)
C1A C2A 1.493(2)
C2A C3A 1.553(2)
C2A H2A1 0.9900
C2A H2A2 0.9900
C3A C5A 1.530(2)
C3A C11A 1.536(2)
C3A C4A 1.537(2)
C4A O2A 1.2059(17)
C4A N1A 1.3915(19)
C5A C6A 1.391(2)
C5A C10A 1.393(2)
C6A C7A 1.390(2)
C6A H6A 0.9500
C7A C8A 1.374(3)
C7A H7A 0.9500
C8A C9A 1.377(2)
C8A H8A 0.9500
C9A C10A 1.380(2)
C9A H9A 0.9500
C10A H10A 0.9500
C11A C12A 1.380(2)
C11A C16A 1.395(2)
C12A C13A 1.390(2)
C12A H12A 0.9500
C13A C14A 1.379(3)
C13A H13A 0.9500
C14A C15A 1.371(3)
C14A H14A 0.9500
C15A C16A 1.373(2)
C15A H15A 0.9500
C16A H16A 0.9500
C17A C18A 1.388(2)
C17A C22A 1.396(2)
C17A N1A 1.4347(18)
C18A C19A 1.386(2)
C18A N2A 1.4239(19)
C19A C20A 1.379(2)
C19A H19A 0.9500
C20A C21A 1.378(2)
C20A H20A 0.9500
C21A C22A 1.389(2)
C21A H21A 0.9500
C22A C23A 1.510(2)
C23A H23A 0.9800
C23A H23B 0.9800
C23A H23C 0.9800
C24A O3A 1.2469(16)
C24A N3A 1.3339(19)
C24A N2A 1.3680(19)
C25A N3A 1.4577(19)
C25A C26A 1.503(2)
C25A H25A 0.9900
C25A H25B 0.9900
C26A C31A 1.388(2)
C26A C27A 1.389(2)
C27A C28A 1.377(2)
C27A H27A 0.9500
C28A C29A 1.379(2)
C28A H28A 0.9500
C29A C30A 1.365(2)
C29A H29A 0.9500
C30A C31A 1.388(2)
C30A H30A 0.9500
C31A H31A 0.9500
N2A H2A 0.866(16)
N3A H3A 0.865(16)
C1B O1B 1.2098(17)
C1B N1B 1.3978(19)
C1B C2B 1.502(2)
C2B C3B 1.537(2)
C2B H2B1 0.9900
C2B H2B2 0.9900
C3B C11B 1.526(2)
C3B C5B 1.539(2)
C3B C4B 1.542(2)
C4B O2B 1.2036(17)
C4B N1B 1.4012(18)
C5B C6B 1.387(2)
C5B C10B 1.388(2)
C6B C7B 1.387(2)
C6B H6B 0.9500
C7B C8B 1.375(2)
C7B H7B 0.9500
C8B C9B 1.379(2)
C8B H8B 0.9500
C9B C10B 1.379(2)
C9B H9B 0.9500
C10B H10B 0.9500
C11B C12B 1.380(2)
C11B C16B 1.385(2)
C12B C13B 1.382(2)
C12B H12B 0.9500
C13B C14B 1.374(2)
C13B H13B 0.9500
C14B C15B 1.374(2)
C14B H14B 0.9500
C15B C16B 1.383(2)
C15B H15B 0.9500
C16B H16B 0.9500
C17B C18B 1.393(2)
C17B C22B 1.394(2)
C17B N1B 1.4385(19)
C18B C19B 1.385(2)
C18B N2B 1.4122(19)
C19B C20B 1.378(2)
C19B H19B 0.9500
C20B C21B 1.382(2)
C20B H20B 0.9500
C21B C22B 1.393(2)
C21B H21B 0.9500
C22B C23B 1.505(2)
C23B H23D 0.9800
C23B H23E 0.9800
C23B H23F 0.9800
C24B O3B 1.2409(16)
C24B N3B 1.3462(19)
C24B N2B 1.3645(19)
C25B N3B 1.442(2)
C25B C26B 1.510(2)
C25B H25C 0.9900
C25B H25D 0.9900
C26B C27B 1.384(2)
C26B C31B 1.384(2)
C27B C28B 1.391(2)
C27B H27B 0.9500
C28B C29B 1.376(3)
C28B H28B 0.9500
C29B C30B 1.374(3)
C29B H29B 0.9500
C30B C31B 1.378(3)
C30B H30B 0.9500
C31B H31B 0.9500
N2B H2B 0.888(17)
N3B H3B 0.861(16)
C1C O1C 1.2081(17)
C1C N1C 1.4016(18)
C1C C2C 1.501(2)
C2C C3C 1.541(2)
C2C H2C1 0.9900
C2C H2C2 0.9900
C3C C11C 1.529(2)
C3C C4C 1.535(2)
C3C C5C 1.536(2)
C4C O2C 1.2090(16)
C4C N1C 1.3871(18)
C5C C6C 1.384(2)
C5C C10C 1.392(2)
C6C C7C 1.382(2)
C6C H6C 0.9500
C7C C8C 1.371(3)
C7C H7C 0.9500
C8C C9C 1.379(2)
C8C H8C 0.9500
C9C C10C 1.379(2)
C9C H9C 0.9500
C10C H10C 0.9500
C11C C16C 1.390(2)
C11C C12C 1.391(2)
C12C C13C 1.387(2)
C12C H12C 0.9500
C13C C14C 1.378(2)
C13C H13C 0.9500
C14C C15C 1.377(2)
C14C H14C 0.9500
C15C C16C 1.383(2)
C15C H15C 0.9500
C16C H16C 0.9500
C17C C18C 1.391(2)
C17C C22C 1.396(2)
C17C N1C 1.4380(18)
C18C C19C 1.384(2)
C18C N2C 1.4102(19)
C19C C20C 1.381(2)
C19C H19C 0.9500
C20C C21C 1.385(2)
C20C H20C 0.9500
C21C C22C 1.388(2)
C21C H21C 0.9500
C22C C23C 1.503(2)
C23C H23G 0.9800
C23C H23H 0.9800
C23C H23I 0.9800
C24C O3C 1.2328(16)
C24C N3C 1.3493(19)
C24C N2C 1.3717(19)
C25C N3C 1.443(2)
C25C C26C 1.510(2)
C25C H25E 0.9900
C25C H25F 0.9900
C26C C27C 1.381(2)
C26C C31C 1.394(2)
C27C C28C 1.388(2)
C27C H27C 0.9500
C28C C29C 1.382(3)
C28C H28C 0.9500
C29C C30C 1.372(3)
C29C H29C 0.9500
C30C C31C 1.376(3)
C30C H30C 0.9500
C31C H31C 0.9500
N2C H2C 0.879(16)
N3C H3C 0.850(16)

loop_
_geom_hbond_atom_site_label_D
_geom_hbond_atom_site_label_H
_geom_hbond_atom_site_label_A
_geom_hbond_distance_DH
_geom_hbond_distance_HA
_geom_hbond_distance_DA
_geom_hbond_angle_DHA
_geom_hbond_site_symmetry_A
N2B H2B O3A 0.888(17) 2.017(17) 2.8643(16) 159.1(15) .
N3B H3B O3A 0.861(16) 2.185(17) 2.9703(17) 151.6(15) .
N2C H2C O3B 0.879(16) 2.009(16) 2.8621(17) 163.3(15) .
N3C H3C O3B 0.850(16) 2.407(17) 3.0840(17) 137.0(14) .
N3C H3C O1B 0.850(16) 2.512(16) 3.1715(18) 135.1(14) .
N2A H2A O3C 0.866(16) 2.153(16) 2.9382(17) 150.6(15) 8_755
N3A H3A O3C 0.865(16) 2.132(16) 2.9059(17) 148.6(14) 8_755

loop_
_geom_torsion_atom_site_label_1
_geom_torsion_atom_site_label_2
_geom_torsion_atom_site_label_3
_geom_torsion_atom_site_label_4
_geom_torsion
O1A C1A C2A C3A 174.66(15)
N1A C1A C2A C3A -5.66(17)
C1A C2A C3A C5A 123.24(14)
C1A C2A C3A C11A -109.21(14)
C1A C2A C3A C4A 4.21(16)
C5A C3A C4A O2A 61.5(2)
C11A C3A C4A O2A -62.6(2)
C2A C3A C4A O2A -179.77(16)
C5A C3A C4A N1A -120.17(13)
C11A C3A C4A N1A 115.79(13)
C2A C3A C4A N1A -1.43(16)
C11A C3A C5A C6A 108.57(17)
C4A C3A C5A C6A -11.2(2)
C2A C3A C5A C6A -125.06(16)
C11A C3A C5A C10A -73.09(18)
C4A C3A C5A C10A 167.17(14)
C2A C3A C5A C10A 53.28(18)
C10A C5A C6A C7A -0.3(2)
C3A C5A C6A C7A 178.05(15)
C5A C6A C7A C8A 0.0(2)
C6A C7A C8A C9A 0.1(3)
C7A C8A C9A C10A 0.3(3)
C8A C9A C10A C5A -0.6(3)
C6A C5A C10A C9A 0.6(2)
C3A C5A C10A C9A -177.81(15)
C5A C3A C11A C12A -7.7(2)
C4A C3A C11A C12A 114.87(17)
C2A C3A C11A C12A -133.75(16)
C5A C3A C11A C16A 174.10(14)
C4A C3A C11A C16A -63.32(18)
C2A C3A C11A C16A 48.06(19)
C16A C11A C12A C13A -1.3(3)
C3A C11A C12A C13A -179.50(17)
C11A C12A C13A C14A 0.8(3)
C12A C13A C14A C15A 0.3(3)
C13A C14A C15A C16A -0.9(3)
C14A C15A C16A C11A 0.4(3)
C12A C11A C16A C15A 0.7(2)
C3A C11A C16A C15A 179.02(15)
C22A C17A C18A C19A -1.0(2)
N1A C17A C18A C19A 177.73(13)
C22A C17A C18A N2A 177.24(13)
N1A C17A C18A N2A -4.1(2)
C17A C18A C19A C20A 1.2(2)
N2A C18A C19A C20A -177.02(14)
C18A C19A C20A C21A -0.8(2)
C19A C20A C21A C22A 0.2(2)
C20A C21A C22A C17A 0.0(2)
C20A C21A C22A C23A 178.44(14)
C18A C17A C22A C21A 0.4(2)
N1A C17A C22A C21A -178.34(13)
C18A C17A C22A C23A -178.02(14)
N1A C17A C22A C23A 3.3(2)
N3A C25A C26A C31A -113.10(16)
N3A C25A C26A C27A 66.90(19)
C31A C26A C27A C28A -0.1(2)
C25A C26A C27A C28A 179.86(14)
C26A C27A C28A C29A -0.5(2)
C27A C28A C29A C30A 0.6(2)
C28A C29A C30A C31A -0.2(3)
C29A C30A C31A C26A -0.5(3)
C27A C26A C31A C30A 0.6(2)
C25A C26A C31A C30A -179.40(15)
O2A C4A N1A C1A 176.22(15)
C3A C4A N1A C1A -2.18(17)
O2A C4A N1A C17A -2.0(2)
C3A C4A N1A C17A 179.60(13)
O1A C1A N1A C4A -175.27(15)
C2A C1A N1A C4A 5.02(17)
O1A C1A N1A C17A 3.0(2)
C2A C1A N1A C17A -176.73(13)
C18A C17A N1A C4A 108.66(17)
C22A C17A N1A C4A -72.60(19)
C18A C17A N1A C1A -69.39(19)
C22A C17A N1A C1A 109.35(16)
O3A C24A N2A C18A 17.8(2)
N3A C24A N2A C18A -163.03(13)
C19A C18A N2A C24A 53.6(2)
C17A C18A N2A C24A -124.58(16)
O3A C24A N3A C25A 5.7(2)
N2A C24A N3A C25A -173.40(14)
C26A C25A N3A C24A 114.31(16)
O1B C1B C2B C3B -162.10(15)
N1B C1B C2B C3B 19.91(15)
C1B C2B C3B C11B -147.88(12)
C1B C2B C3B C5B 83.69(15)
C1B C2B C3B C4B -25.47(14)
C11B C3B C4B O2B -41.4(2)
C2B C3B C4B O2B -161.86(15)
C5B C3B C4B O2B 80.76(18)
C11B C3B C4B N1B 143.57(12)
C2B C3B C4B N1B 23.08(14)
C5B C3B C4B N1B -94.30(13)
C11B C3B C5B C6B -135.92(15)
C2B C3B C5B C6B -7.9(2)
C4B C3B C5B C6B 100.58(16)
C11B C3B C5B C10B 49.43(18)
C2B C3B C5B C10B 177.47(13)
C4B C3B C5B C10B -74.06(16)
C10B C5B C6B C7B -0.8(2)
C3B C5B C6B C7B -175.50(14)
C5B C6B C7B C8B 0.2(2)
C6B C7B C8B C9B 0.7(2)
C7B C8B C9B C10B -0.9(2)
C8B C9B C10B C5B 0.3(2)
C6B C5B C10B C9B 0.6(2)
C3B C5B C10B C9B 175.53(14)
C2B C3B C11B C12B -85.23(18)
C5B C3B C11B C12B 43.7(2)
C4B C3B C11B C12B 160.21(15)
C2B C3B C11B C16B 89.41(18)
C5B C3B C11B C16B -141.69(15)
C4B C3B C11B C16B -25.2(2)
C16B C11B C12B C13B 0.0(3)
C3B C11B C12B C13B 174.88(16)
C11B C12B C13B C14B 0.8(3)
C12B C13B C14B C15B -1.5(3)
C13B C14B C15B C16B 1.4(3)
C14B C15B C16B C11B -0.6(3)
C12B C11B C16B C15B -0.1(2)
C3B C11B C16B C15B -174.83(14)
C22B C17B C18B C19B -1.4(2)
N1B C17B C18B C19B 176.81(13)
C22B C17B C18B N2B 176.20(14)
N1B C17B C18B N2B -5.6(2)
C17B C18B C19B C20B 0.0(2)
N2B C18B C19B C20B -177.55(14)
C18B C19B C20B C21B 1.3(2)
C19B C20B C21B C22B -1.2(3)
C20B C21B C22B C17B -0.2(3)
C20B C21B C22B C23B -179.22(16)
C18B C17B C22B C21B 1.5(2)
N1B C17B C22B C21B -176.67(14)
C18B C17B C22B C23B -179.53(15)
N1B C17B C22B C23B 2.3(2)
N3B C25B C26B C27B 20.1(2)
N3B C25B C26B C31B -161.20(14)
C31B C26B C27B C28B 1.7(2)
C25B C26B C27B C28B -179.60(16)
C26B C27B C28B C29B -1.4(3)
C27B C28B C29B C30B -0.3(3)
C28B C29B C30B C31B 1.6(3)
C29B C30B C31B C26B -1.3(3)
C27B C26B C31B C30B -0.3(2)
C25B C26B C31B C30B -179.08(16)
O1B C1B N1B C4B 176.85(14)
C2B C1B N1B C4B -5.10(16)
O1B C1B N1B C17B -4.0(2)
C2B C1B N1B C17B 174.08(13)
O2B C4B N1B C1B 172.76(14)
C3B C4B N1B C1B -11.96(15)
O2B C4B N1B C17B -6.4(2)
C3B C4B N1B C17B 168.87(13)
C18B C17B N1B C1B -61.18(19)
C22B C17B N1B C1B 117.04(16)
C18B C17B N1B C4B 117.90(15)
C22B C17B N1B C4B -63.88(19)
O3B C24B N2B C18B 12.1(2)
N3B C24B N2B C18B -167.05(13)
C19B C18B N2B C24B -63.0(2)
C17B C18B N2B C24B 119.46(16)
O3B C24B N3B C25B 3.6(2)
N2B C24B N3B C25B -177.28(14)
C26B C25B N3B C24B -113.40(16)
O1C C1C C2C C3C -162.28(15)
N1C C1C C2C C3C 19.08(15)
C1C C2C C3C C11C -141.60(13)
C1C C2C C3C C4C -22.28(14)
C1C C2C C3C C5C 87.81(14)
C11C C3C C4C O2C -45.2(2)
C5C C3C C4C O2C 76.98(18)
C2C C3C C4C O2C -165.51(15)
C11C C3C C4C N1C 138.81(12)
C5C C3C C4C N1C -98.99(13)
C2C C3C C4C N1C 18.52(15)
C11C C3C C5C C6C -135.28(15)
C4C C3C C5C C6C 103.88(16)
C2C C3C C5C C6C -5.0(2)
C11C C3C C5C C10C 47.77(18)
C4C C3C C5C C10C -73.07(16)
C2C C3C C5C C10C 178.04(13)
C10C C5C C6C C7C -1.3(3)
C3C C5C C6C C7C -178.29(16)
C5C C6C C7C C8C 0.3(3)
C6C C7C C8C C9C 0.5(3)
C7C C8C C9C C10C -0.3(3)
C8C C9C C10C C5C -0.8(3)
C6C C5C C10C C9C 1.5(2)
C3C C5C C10C C9C 178.62(14)
C4C C3C C11C C16C -39.82(18)
C5C C3C C11C C16C -156.00(13)
C2C C3C C11C C16C 73.52(17)
C4C C3C C11C C12C 143.05(14)
C5C C3C C11C C12C 26.87(19)
C2C C3C C11C C12C -103.61(16)
C16C C11C C12C C13C 0.7(2)
C3C C11C C12C C13C 177.89(14)
C11C C12C C13C C14C -0.9(2)
C12C C13C C14C C15C 0.2(2)
C13C C14C C15C C16C 0.6(2)
C14C C15C C16C C11C -0.8(2)
C12C C11C C16C C15C 0.1(2)
C3C C11C C16C C15C -177.13(13)
C22C C17C C18C C19C 0.0(2)
N1C C17C C18C C19C -173.77(13)
C22C C17C C18C N2C -179.67(13)
N1C C17C C18C N2C 6.5(2)
C17C C18C C19C C20C 0.9(2)
N2C C18C C19C C20C -179.46(14)
C18C C19C C20C C21C -1.6(2)
C19C C20C C21C C22C 1.5(2)
C20C C21C C22C C17C -0.6(2)
C20C C21C C22C C23C 177.54(14)
C18C C17C C22C C21C -0.1(2)
N1C C17C C22C C21C 173.55(13)
C18C C17C C22C C23C -178.30(14)
N1C C17C C22C C23C -4.6(2)
N3C C25C C26C C27C -12.2(2)
N3C C25C C26C C31C 169.10(14)
C31C C26C C27C C28C 1.4(2)
C25C C26C C27C C28C -177.32(15)
C26C C27C C28C C29C -0.8(3)
C27C C28C C29C C30C -0.5(3)
C28C C29C C30C C31C 1.2(3)
C29C C30C C31C C26C -0.6(3)
C27C C26C C31C C30C -0.7(2)
C25C C26C C31C C30C 178.08(15)
O2C C4C N1C C1C 176.24(14)
C3C C4C N1C C1C -7.60(16)
O2C C4C N1C C17C -3.7(2)
C3C C4C N1C C17C 172.50(12)
O1C C1C N1C C4C 173.87(14)
C2C C1C N1C C4C -7.39(16)
O1C C1C N1C C17C -6.2(2)
C2C C1C N1C C17C 172.50(13)
C18C C17C N1C C4C 74.48(17)
C22C C17C N1C C4C -99.50(16)
C18C C17C N1C C1C -105.40(16)
C22C C17C N1C C1C 80.62(18)
O3C C24C N2C C18C 0.4(2)
N3C C24C N2C C18C 178.64(14)
C19C C18C N2C C24C 53.2(2)
C17C C18C N2C C24C -127.13(16)
O3C C24C N3C C25C 1.6(2)
N2C C24C N3C C25C -176.61(14)
C26C C25C N3C C24C -88.49(19)
